data_2008532
loop_
_publ_author_name
'Ercan, Filiz'
'Ar\?ic\?i, Cengiz'
'\"Ulk\"u, Din\,cer'
'Atakol, Orhan'
'Aksu, Mecit'

_publ_section_title
;
{[\m-Bis(salicylidene)-1,3-propanediaminato]copper(II)}diiodozinc(II)
;
_journal_name_full 'Acta Crystallographica Section C'
_journal_page_first 930
_journal_page_last 932
_journal_volume 55
_journal_year 1999
_chemical_formula_moiety 'C17 H18 O4'
_chemical_formula_sum 'C17 H18 O4'
_chemical_formula_weight 286.31
_chemical_melting_point 397.5(5)
_space_group_IT_number 14
_symmetry_cell_setting monoclinic
_symmetry_space_group_name_Hall '-P 2yn'
_symmetry_space_group_name_H-M 'P 1 21/n 1'
_cell_angle_alpha 90.00
_cell_angle_beta 90.3970(10)
_cell_angle_gamma 90.00
_cell_formula_units_Z 4
_cell_length_a 8.43410(10)
_cell_length_b 15.5112(3)
_cell_length_c 11.42930(10)
_cell_measurement_temperature 293(2)
_cell_volume 1495.18(4)
_diffrn_ambient_temperature 293(2)
_exptl_crystal_density_diffrn 1.272
_cod_depositor_comments
;
The following automatic conversions were performed:
'_symmetry_cell_setting' value 'Monoclinic' changed to 'monoclinic'
according to '/home/saulius/struct/CIF-dictionaries/cif_core.dic'
dictionary named 'cif_core.dic' version 2.4.1 from 2010-06-29.

Automatic conversion script
Id: cif_fix_enum 1527 2010-12-29 10:47:43Z saulius 

The following automatic conversions were performed:

'_chemical_melting_point' value '397-398 K' was changed to '397.5(5)'
- the average value was taken and precision was estimated.

Automatic conversion script
Id: cif_fix_values 1646 2011-03-28 12:23:43Z adriana 
;
_cod_original_sg_symbol_H-M 'P 21/n'
_cod_database_code 2008532

loop_
_symmetry_equiv_pos_as_xyz
'x, y, z'
'-x+1/2, y+1/2, -z+1/2'
'-x, -y, -z'
'x-1/2, -y-1/2, z-1/2'

loop_
_atom_site_label
_atom_site_fract_x
_atom_site_fract_y
_atom_site_fract_z
_atom_site_U_iso_or_equiv
_atom_site_adp_type
_atom_site_calc_flag
_atom_site_refinement_flags
_atom_site_occupancy
_atom_site_disorder_assembly
_atom_site_disorder_group
_atom_site_type_symbol
C1 -.14294(17) .55026(10) .38418(13) .0470(4) Uani d . 1 . . C
C2 -.23409(18) .52109(9) .47683(13) .0466(4) Uani d . 1 . . C
C3 -.32209(18) .57809(10) .54510(13) .0484(4) Uani d . 1 . . C
C4 -.31839(19) .66495(10) .52238(14) .0517(4) Uani d . 1 . . C
H4 -.3777 .7027 .5678 .062 Uiso calc R 1 . . H
C5 -.22569(19) .69686(10) .43115(14) .0523(4) Uani d . 1 . . C
C6 -.14004(19) .63942(10) .36368(14) .0518(4) Uani d . 1 . . C
H6 -.0786 .6606 .3028 .062 Uiso calc R 1 . . H
C7 -.05650(19) .48656(10) .31503(13) .0520(4) Uani d . 1 . . C
H7 -.0618 .4301 .3419 .062 Uiso calc R 1 . . H
C8 .02823(19) .49853(10) .21930(13) .0533(4) Uani d . 1 . . C
H8 .0376 .5548 .1919 .064 Uiso calc R 1 . . H
C9 -.4977(2) .58911(13) .70908(15) .0668(5) Uani d . 1 . . C
H9A -.4286 .6271 .7518 .100 Uiso calc R 1 . . H
H9B -.5530 .5525 .7628 .100 Uiso calc R 1 . . H
H9C -.5730 .6225 .6649 .100 Uiso calc R 1 . . H
C10 -.2175(2) .79217(11) .40871(18) .0696(5) Uani d . 1 . . C
H10A -.1166 .8138 .4347 .104 Uiso calc R 1 . . H
H10B -.3006 .8207 .4507 .104 Uiso calc R 1 . . H
H10C -.2300 .8029 .3264 .104 Uiso calc R 1 . . H
C11 .10875(18) .43070(10) .15261(13) .0492(4) Uani d . 1 . . C
C12 .10900(18) .34484(10) .18964(12) .0487(4) Uani d . 1 . . C
H12 .0597 .3305 .2595 .058 Uiso calc R 1 . . H
C13 .18068(18) .28108(10) .12501(13) .0480(4) Uani d . 1 . . C
C14 .25616(19) .30167(11) .01965(14) .0529(4) Uani d . 1 . . C
C15 .2576(2) .38598(11) -.01683(15) .0629(5) Uani d . 1 . . C
H15 .3077 .4004 -.0864 .075 Uiso calc R 1 . . H
C16 .1851(2) .44997(11) .04876(14) .0596(4) Uani d . 1 . . C
H16 .1879 .5067 .0226 .072 Uiso calc R 1 . . H
C17 .1007(3) .16916(12) .25602(16) .0721(5) Uani d . 1 . . C
H17A .1406 .1987 .3239 .108 Uiso calc R 1 . . H
H17B .1125 .1081 .2666 .108 Uiso calc R 1 . . H
H17C -.0094 .1828 .2451 .108 Uiso calc R 1 . . H
O1 -.23996(15) .43474(7) .50100(10) .0600(3) Uani d . 1 . . O
H1 -.2915 .4269 .5606 .090 Uiso calc R 1 . . H
O2 -.40643(14) .53740(8) .63122(10) .0630(3) Uani d . 1 . . O
O3 .18717(15) .19560(7) .15603(10) .0643(3) Uani d . 1 . . O
O4 .32827(17) .24074(8) -.04786(11) .0720(4) Uani d . 1 . . O
H4A .3156 .1930 -.0185 .108 Uiso calc R 1 . . H

loop_
_atom_site_aniso_label
_atom_site_aniso_U_11
_atom_site_aniso_U_22
_atom_site_aniso_U_33
_atom_site_aniso_U_12
_atom_site_aniso_U_13
_atom_site_aniso_U_23
C1 .0499(8) .0468(8) .0444(7) .0013(6) .0057(6) -.0031(6)
C2 .0524(8) .0411(8) .0465(8) -.0014(6) .0041(6) -.0026(6)
C3 .0486(8) .0511(9) .0455(8) -.0031(6) .0077(6) -.0049(6)
C4 .0531(9) .0488(9) .0532(9) .0042(7) .0061(7) -.0089(7)
C5 .0552(9) .0447(8) .0571(9) .0006(7) .0033(7) -.0006(7)
C6 .0554(9) .0489(9) .0513(8) -.0007(7) .0108(7) .0017(7)
C7 .0591(9) .0453(8) .0517(8) .0019(7) .0109(7) -.0017(6)
C8 .0631(10) .0467(8) .0502(9) .0052(7) .0088(7) .0005(7)
C9 .0619(10) .0807(12) .0579(10) -.0034(9) .0194(8) -.0163(9)
C10 .0794(12) .0478(10) .0819(13) .0023(8) .0115(10) .0043(9)
C11 .0521(8) .0508(9) .0446(8) .0037(7) .0060(6) -.0010(6)
C12 .0531(8) .0524(9) .0408(7) .0008(7) .0096(6) -.0011(6)
C13 .0516(8) .0474(8) .0451(8) .0002(6) .0077(6) -.0005(6)
C14 .0594(9) .0520(9) .0474(8) .0025(7) .0147(7) -.0049(7)
C15 .0785(12) .0591(10) .0513(9) .0050(8) .0259(8) .0053(7)
C16 .0745(11) .0505(9) .0540(9) .0059(8) .0174(8) .0058(7)
C17 .1044(15) .0570(10) .0554(10) .0018(10) .0258(10) .0068(8)
O1 .0791(8) .0426(6) .0587(7) -.0007(5) .0208(6) .0016(5)
O2 .0724(8) .0590(7) .0581(7) -.0040(6) .0269(6) -.0037(5)
O3 .0871(9) .0474(6) .0587(7) .0054(6) .0288(6) .0006(5)
O4 .0993(10) .0537(7) .0635(7) .0070(7) .0393(7) -.0031(6)

loop_
_geom_bond_atom_site_label_1
_geom_bond_atom_site_label_2
_geom_bond_site_symmetry_2
_geom_bond_distance
_geom_bond_publ_flag
C1 C2 . 1.389(2) ?
C1 C6 . 1.403(2) ?
C1 C7 . 1.463(2) yes
C2 O1 . 1.369(2) ?
C2 C3 . 1.396(2) ?
C3 O2 . 1.372(2) ?
C3 C4 . 1.373(2) ?
C4 C5 . 1.398(2) ?
C5 C6 . 1.385(2) ?
C5 C10 . 1.502(2) ?
C7 C8 . 1.324(2) yes
C8 C11 . 1.468(2) yes
C9 O2 . 1.428(2) ?
C11 C16 . 1.387(2) ?
C11 C12 . 1.397(2) ?
C12 C13 . 1.377(2) ?
C13 O3 . 1.374(2) ?
C13 C14 . 1.403(2) ?
C14 O4 . 1.366(2) ?
C14 C15 . 1.373(2) ?
C15 C16 . 1.388(2) ?
C17 O3 . 1.420(2) ?

loop_
_cod_related_entry_id
_cod_related_entry_database
_cod_related_entry_code
1 ChemSpider 30652236
